data_7248215
loop_
_publ_author_name
'Lozan\<ci\'c, Ana'
'Burazer, Sanja'
'Renka, Sanja'
'Mol\<canov, Kre\<simir'
'Mol\<canov, Lidija'
'Juri\'c, Marijana'

_publ_section_title
;
 Proton transport in oxalate compounds of iron(iii) containing
 (alkyl)ammonium cations: the influence of the density of hydrogen bonds
 on conductivity
;
_journal_issue 13
_journal_name_full CrystEngComm
_journal_page_first 1892
_journal_page_last 1901
_journal_paper_doi 10.1039/D3CE01267K
_journal_volume 26
_journal_year 2024
_chemical_formula_moiety 'C2 Cl2 Fe O4, C4 H12 N, H2 O'
_chemical_formula_sum 'C6 H14 Cl2 Fe N O5'
_chemical_formula_weight 306.93
_space_group_IT_number 2
_space_group_name_Hall '-P 1'
_space_group_name_H-M_alt 'P -1'
_symmetry_cell_setting triclinic
_symmetry_space_group_name_Hall '-P 1'
_symmetry_space_group_name_H-M 'P -1'
_atom_sites_solution_hydrogens mixed
_audit_creation_date 2022-03-24T11:27:16-00:00
_audit_creation_method 'WinGX routine CIF_UPDATE'
_audit_update_record
;
2022-06-09 deposited with the CCDC.	2024-02-23 downloaded from the CCDC.
;
_cell_angle_alpha 90.603(3)
_cell_angle_beta 99.679(3)
_cell_angle_gamma 95.105(3)
_cell_formula_units_Z 2
_cell_length_a 7.4880(3)
_cell_length_b 8.5970(4)
_cell_length_c 9.8960(3)
_cell_measurement_reflns_used 5694
_cell_measurement_temperature 100(2)
_cell_measurement_theta_max 75.492
_cell_measurement_theta_min 5.154
_cell_volume 625.28(4)
_computing_cell_refinement 'CrysAlisPro 1.171.39.46 (Rigaku OD, 2018)'
_computing_data_collection 'CrysAlisPro 1.171.39.46 (Rigaku OD, 2018)'
_computing_data_reduction 'CrysAlisPro 1.171.39.46 (Rigaku OD, 2018)'
_computing_structure_refinement 'SHELXL-2017/1 (Sheldrick, 2017)'
_diffrn_ambient_temperature 100(2)
_diffrn_detector_area_resol_mean 10.4323
_diffrn_measured_fraction_theta_full 0.97
_diffrn_measured_fraction_theta_max 0.954
_diffrn_measurement_device_type 'Xcalibur, Ruby, Nova'
_diffrn_measurement_method '\w scans'
_diffrn_radiation_monochromator mirror
_diffrn_radiation_type CuK\a
_diffrn_radiation_wavelength 1.54184
_diffrn_reflns_av_R_equivalents 0.0784
_diffrn_reflns_av_unetI/netI 0.0552
_diffrn_reflns_Laue_measured_fraction_full 0.97
_diffrn_reflns_Laue_measured_fraction_max 0.954
_diffrn_reflns_limit_h_max 9
_diffrn_reflns_limit_h_min -9
_diffrn_reflns_limit_k_max 10
_diffrn_reflns_limit_k_min -8
_diffrn_reflns_limit_l_max 12
_diffrn_reflns_limit_l_min -12
_diffrn_reflns_number 8586
_diffrn_reflns_point_group_measured_fraction_full 0.97
_diffrn_reflns_point_group_measured_fraction_max 0.954
_diffrn_reflns_theta_full 67.684
_diffrn_reflns_theta_max 76.308
_diffrn_reflns_theta_min 5.167
_diffrn_source 'micro-focus sealed X-ray tube'
_exptl_absorpt_coefficient_mu 13.665
_exptl_absorpt_correction_T_max 1
_exptl_absorpt_correction_T_min 0.26522
_exptl_absorpt_correction_type multi-scan
_exptl_absorpt_process_details
;
        CrysAlisPro 1.171.39.46 (Rigaku Oxford Diffraction, 2018)
        Empirical absorption correction using spherical harmonics,
 implemented in SCALE3 ABSPACK scaling algorithm.
;
_exptl_crystal_colour yellow
_exptl_crystal_density_diffrn 1.63
_exptl_crystal_description prism
_exptl_crystal_F_000 314
_exptl_crystal_size_max 0.43
_exptl_crystal_size_mid 0.15
_exptl_crystal_size_min 0.12
_refine_diff_density_max 1.227
_refine_diff_density_min -1.003
_refine_diff_density_rms 0.186
_refine_ls_extinction_method none
_refine_ls_goodness_of_fit_ref 1.448
_refine_ls_hydrogen_treatment mixed
_refine_ls_matrix_type full
_refine_ls_number_parameters 142
_refine_ls_number_reflns 2503
_refine_ls_number_restraints 3
_refine_ls_restrained_S_all 1.447
_refine_ls_R_factor_all 0.0696
_refine_ls_R_factor_gt 0.0621
_refine_ls_shift/su_max 0
_refine_ls_shift/su_mean 0
_refine_ls_structure_factor_coef Fsqd
_refine_ls_weighting_details 'w=1/[\s^2^(Fo^2^)+(0.1073P)^2^+0.5628P] where P=(Fo^2^+2Fc^2^)/3'
_refine_ls_weighting_scheme calc
_refine_ls_wR_factor_ref 0.2126
_reflns_number_gt 2302
_reflns_number_total 2503
_reflns_threshold_expression 'I > 2\s(I)'
_cod_data_source_file d3ce01267k2.cif
_cod_data_source_block marijana_zuco3_100k
_cod_depositor_comments 'Adding full bibliography for 7248214--7248217.cif.'
_cod_database_code 7248215

loop_
_space_group_symop_id
_space_group_symop_operation_xyz
1 x,y,z
2 -x,-y,-z

loop_
_atom_site_label
_atom_site_fract_x
_atom_site_fract_y
_atom_site_fract_z
_atom_site_U_iso_or_equiv
_atom_site_adp_type
_atom_site_calc_flag
_atom_site_occupancy
_atom_site_disorder_assembly
_atom_site_disorder_group
_atom_site_type_symbol
Fe1 0.11788(9) 0.26052(9) 1.16438(7) 0.0152(3) Uani d 1 . . Fe
Cl1 0.03952(15) 0.35350(16) 1.35660(11) 0.0227(3) Uani d 1 . . Cl
Cl2 0.40047(14) 0.19917(15) 1.24945(11) 0.0207(3) Uani d 1 . . Cl
O1 -0.1250(4) 0.3361(5) 1.0491(3) 0.0210(8) Uani d 1 . . O
O2 0.2143(4) 0.4695(4) 1.0884(3) 0.0170(7) Uani d 1 . . O
O3 0.1328(4) 0.1650(4) 0.9648(3) 0.0186(7) Uani d 1 . . O
O4 0.0260(4) -0.0491(5) 0.8336(3) 0.0211(8) Uani d 1 . . O
C1 0.0984(6) 0.5365(7) 1.0117(4) 0.0203(11) Uani d 1 . . C
C2 0.0473(6) 0.0358(6) 0.9422(5) 0.0177(10) Uani d 1 . . C
N1 0.5749(6) 0.7317(5) 0.2993(4) 0.0200(9) Uani d 1 . . N
H1 0.517141 0.760612 0.207805 0.024 Uiso calc 1 . . H
C3 0.6951(7) 0.6072(7) 0.2809(6) 0.0275(12) Uani d 1 . . C
H3A 0.788919 0.647681 0.232152 0.041 Uiso calc 1 . . H
H3B 0.749357 0.572745 0.369055 0.041 Uiso calc 1 . . H
H3C 0.624543 0.520671 0.229586 0.041 Uiso calc 1 . . H
C4 0.6825(7) 0.8763(7) 0.3682(5) 0.0265(12) Uani d 1 . . C
H4A 0.601301 0.954279 0.378546 0.04 Uiso calc 1 . . H
H4B 0.745093 0.850621 0.456761 0.04 Uiso calc 1 . . H
H4C 0.769375 0.915887 0.312996 0.04 Uiso calc 1 . . H
C5 0.4268(7) 0.6728(7) 0.3749(5) 0.0242(11) Uani d 1 . . C
H5A 0.477303 0.667112 0.471479 0.029 Uiso calc 1 . . H
H5B 0.381473 0.567753 0.341606 0.029 Uiso calc 1 . . H
C6 0.2694(8) 0.7734(8) 0.3600(6) 0.0332(14) Uani d 1 . . C
H6A 0.179383 0.729547 0.410723 0.05 Uiso calc 1 . . H
H6B 0.312452 0.877063 0.394878 0.05 Uiso calc 1 . . H
H6C 0.216553 0.777633 0.264911 0.05 Uiso calc 1 . . H
O5 0.5579(5) 0.1556(6) 0.9536(4) 0.0298(10) Uani d 1 . . O
H5C 0.656(6) 0.211(8) 1.012(6) 0.045 Uiso d 1 . . H
H5D 0.476(7) 0.125(9) 1.014(6) 0.045 Uiso d 1 . . H

loop_
_atom_site_aniso_label
_atom_site_aniso_U_11
_atom_site_aniso_U_22
_atom_site_aniso_U_33
_atom_site_aniso_U_12
_atom_site_aniso_U_13
_atom_site_aniso_U_23
Fe1 0.0118(4) 0.0249(5) 0.0072(4) 0.0021(3) -0.0040(3) 0.0044(3)
Cl1 0.0195(6) 0.0367(8) 0.0121(6) 0.0090(5) -0.0004(4) 0.0014(5)
Cl2 0.0149(5) 0.0318(8) 0.0149(6) 0.0077(5) -0.0021(4) 0.0069(5)
O1 0.0101(14) 0.036(2) 0.0139(16) 0.0004(14) -0.0054(12) 0.0094(14)
O2 0.0111(14) 0.024(2) 0.0131(16) -0.0002(13) -0.0045(11) 0.0061(13)
O3 0.0191(16) 0.025(2) 0.0103(16) -0.0037(14) 0.0004(12) 0.0022(13)
O4 0.0148(15) 0.039(2) 0.0085(15) -0.0024(14) 0.0007(12) 0.0032(14)
C1 0.011(2) 0.044(3) 0.005(2) 0.002(2) -0.0029(15) -0.0001(19)
C2 0.0118(19) 0.028(3) 0.013(2) 0.0002(18) -0.0001(16) 0.0053(18)
N1 0.0185(19) 0.031(3) 0.0102(19) 0.0038(17) -0.0007(15) 0.0067(16)
C3 0.024(2) 0.034(3) 0.026(3) 0.008(2) 0.005(2) 0.007(2)
C4 0.019(2) 0.043(4) 0.017(3) 0.005(2) -0.0003(19) 0.007(2)
C5 0.021(2) 0.037(3) 0.012(2) -0.002(2) -0.0004(18) 0.006(2)
C6 0.024(3) 0.045(4) 0.032(3) 0.006(2) 0.009(2) 0.002(3)
O5 0.0175(17) 0.049(3) 0.0176(18) -0.0111(16) -0.0049(14) 0.0119(17)

loop_
_atom_type_symbol
_atom_type_description
_atom_type_scat_dispersion_real
_atom_type_scat_dispersion_imag
_atom_type_scat_source
C C 0.0181 0.0091 'International Tables Vol C Tables 4.2.6.8 and 6.1.1.4'
H H 0 0 'International Tables Vol C Tables 4.2.6.8 and 6.1.1.4'
N N 0.0311 0.018 'International Tables Vol C Tables 4.2.6.8 and 6.1.1.4'
O O 0.0492 0.0322 'International Tables Vol C Tables 4.2.6.8 and 6.1.1.4'
Fe Fe -1.1336 3.1974 'International Tables Vol C Tables 4.2.6.8 and 6.1.1.4'
Cl Cl 0.3639 0.7018 'International Tables Vol C Tables 4.2.6.8 and 6.1.1.4'

loop_
_geom_angle_atom_site_label_1
_geom_angle_atom_site_label_2
_geom_angle_atom_site_label_3
_geom_angle
_geom_angle_site_symmetry_1
_geom_angle_site_symmetry_3
_geom_angle_publ_flag
O4 Fe1 O2 158.74(14) 2_557 . ?
O4 Fe1 O1 86.01(15) 2_557 . ?
O2 Fe1 O1 78.30(14) . . ?
O4 Fe1 O3 78.45(14) 2_557 . ?
O2 Fe1 O3 84.72(14) . . ?
O1 Fe1 O3 79.99(14) . . ?
O4 Fe1 Cl1 95.27(11) 2_557 . ?
O2 Fe1 Cl1 98.80(11) . . ?
O1 Fe1 Cl1 89.46(11) . . ?
O3 Fe1 Cl1 168.02(10) . . ?
O4 Fe1 Cl2 100.74(11) 2_557 . ?
O2 Fe1 Cl2 92.61(10) . . ?
O1 Fe1 Cl2 168.19(11) . . ?
O3 Fe1 Cl2 91.78(10) . . ?
Cl1 Fe1 Cl2 99.46(5) . . ?
C1 O1 Fe1 113.3(3) 2_567 . ?
C1 O2 Fe1 114.9(3) . . ?
C2 O3 Fe1 112.5(3) . . ?
C2 O4 Fe1 116.8(3) . 2_557 ?
O2 C1 O1 126.5(4) . 2_567 ?
O2 C1 C1 118.2(6) . 2_567 ?
O1 C1 C1 115.3(5) 2_567 2_567 ?
O3 C2 O4 127.8(4) . . ?
O3 C2 C2 117.6(5) . 2_557 ?
O4 C2 C2 114.5(6) . 2_557 ?
C3 N1 C5 111.0(4) . . ?
C3 N1 C4 111.5(4) . . ?
C5 N1 C4 111.7(4) . . ?
N1 C5 C6 113.6(5) . . ?

loop_
_geom_bond_atom_site_label_1
_geom_bond_atom_site_label_2
_geom_bond_site_symmetry_2
_geom_bond_distance
_geom_bond_publ_flag
Fe1 O4 2_557 2.031(4) ?
Fe1 O2 . 2.072(4) ?
Fe1 O1 . 2.136(3) ?
Fe1 O3 . 2.154(3) ?
Fe1 Cl1 . 2.2424(13) ?
Fe1 Cl2 . 2.2524(12) ?
O1 C1 2_567 1.271(7) ?
O2 C1 . 1.240(6) ?
O3 C2 . 1.231(6) ?
O4 C2 . 1.272(6) ?
C1 C1 2_567 1.528(9) ?
C2 C2 2_557 1.548(9) ?
N1 C3 . 1.487(7) ?
N1 C5 . 1.495(6) ?
N1 C4 . 1.509(7) ?
C5 C6 . 1.511(8) ?
